data_7125876
loop_
_publ_author_name
'Turner, Nicholas A.'
'Freeman, Matthew B.'
'Pratt, Harry D.'
'Crockett, Austin E.'
'Jones, Daniel S.'
'Anstey, Mitchell R.'
'Anderson, Travis M.'
'Bejger, Christopher M.'

_publ_section_title
;
 Desymmetrized hexasubstituted [3]radialene anions as aqueous organic
 catholytes for redox flow batteries.
;
_journal_issue 18
_journal_name_full 'Chemical communications (Cambridge, England)'
_journal_page_first 2739
_journal_page_last 2742
_journal_paper_doi 10.1039/c9cc08547e
_journal_volume 56
_journal_year 2020
_chemical_formula_moiety 'C14 H6 N4 O4, 2(C16 H36 N)'
_chemical_formula_sum 'C46 H78 N6 O4'
_chemical_formula_weight 779.14
_space_group_IT_number 14
_space_group_name_Hall '-P 2yn'
_space_group_name_H-M_alt 'P 1 21/n 1'
_symmetry_cell_setting monoclinic
_symmetry_Int_Tables_number 14
_symmetry_space_group_name_Hall '-P 2yn'
_symmetry_space_group_name_H-M 'P 1 21/n 1'
_atom_sites_solution_hydrogens geom
_atom_sites_solution_primary direct
_audit_creation_date 2019-10-17T16:14:52-00:00
_audit_creation_method 'WinGX routine CIF_UPDATE'
_audit_update_record
;
2019-10-21 deposited with the CCDC.	2020-01-28 downloaded from the CCDC.
;
_cell_angle_alpha 90
_cell_angle_beta 93.145(2)
_cell_angle_gamma 90
_cell_formula_units_Z 8
_cell_length_a 19.7559(3)
_cell_length_b 12.4952(2)
_cell_length_c 38.3843(8)
_cell_measurement_reflns_used 11281
_cell_measurement_temperature 100(2)
_cell_measurement_theta_max 66.292
_cell_measurement_theta_min 4.007
_cell_measurement_wavelength 1.54184
_cell_volume 9461.0(3)
_computing_cell_refinement 'CrysAlisPro 1.171.38.46 (Rigaku OD, 2015)'
_computing_data_collection 'CrysAlisPro 1.171.38.46 (Rigaku OD, 2015)'
_computing_data_reduction 'CrysAlisPro 1.171.38.46 (Rigaku OD, 2015)'
_computing_molecular_graphics 'Olex2 1.3 (Dolomanov et al., 2009)'
_computing_publication_material 'Olex2 1.3 (Dolomanov et al., 2009)'
_computing_structure_refinement 'SHELXL-2016/6 (Sheldrick, 2016)'
_computing_structure_solution 'SHELXT 2018/2 (Sheldrick, 2018)'
_diffrn_ambient_environment N~2~
_diffrn_ambient_temperature 100(2)
_diffrn_detector 'CCD plate'
_diffrn_detector_area_resol_mean 10.4419
_diffrn_detector_type Atlas
_diffrn_measured_fraction_theta_full 0.946
_diffrn_measured_fraction_theta_max 0.946
_diffrn_measurement_device 'four-circle diffractometer'
_diffrn_measurement_device_type 'Xcalibur, Atlas, Gemini ultra'
_diffrn_measurement_method '\w scans'
_diffrn_orient_matrix_type 'CrysAlisPro convention (1999,Acta A55,543-557)'
_diffrn_orient_matrix_UB_11 -0.0248544
_diffrn_orient_matrix_UB_12 -0.082226
_diffrn_orient_matrix_UB_13 0.0263267
_diffrn_orient_matrix_UB_21 0.0319393
_diffrn_orient_matrix_UB_22 0.0670745
_diffrn_orient_matrix_UB_23 0.030295
_diffrn_orient_matrix_UB_31 -0.066848
_diffrn_orient_matrix_UB_32 0.0626625
_diffrn_orient_matrix_UB_33 0.0021046
_diffrn_radiation_monochromator mirror
_diffrn_radiation_probe x-ray
_diffrn_radiation_type CuK\a
_diffrn_radiation_wavelength 1.54184
_diffrn_reflns_av_R_equivalents 0.052
_diffrn_reflns_av_unetI/netI 0.076
_diffrn_reflns_Laue_measured_fraction_full 0.946
_diffrn_reflns_Laue_measured_fraction_max 0.946
_diffrn_reflns_limit_h_max 21
_diffrn_reflns_limit_h_min -23
_diffrn_reflns_limit_k_max 14
_diffrn_reflns_limit_k_min -13
_diffrn_reflns_limit_l_max 44
_diffrn_reflns_limit_l_min -45
_diffrn_reflns_number 54925
_diffrn_reflns_point_group_measured_fraction_full 0.946
_diffrn_reflns_point_group_measured_fraction_max 0.946
_diffrn_reflns_theta_full 66.875
_diffrn_reflns_theta_max 66.875
_diffrn_reflns_theta_min 3.721
_diffrn_source 'fine-focus sealed X-ray tube'
_diffrn_source_type 'Enhance Ultra (Cu) X-ray Source'
_diffrn_standards_number 0
_exptl_absorpt_coefficient_mu 0.545
_exptl_absorpt_correction_T_max 1
_exptl_absorpt_correction_T_min 0.8782
_exptl_absorpt_correction_type multi-scan
_exptl_absorpt_process_details
;
        CrysAlisPro 1.171.38.46 (Rigaku Oxford Diffraction, 2015)
        Empirical absorption correction using spherical harmonics,
 implemented in SCALE3 ABSPACK scaling algorithm.
;
_exptl_crystal_colour 'clear light colourless'
_exptl_crystal_density_diffrn 1.094
_exptl_crystal_density_method 'not measured'
_exptl_crystal_description irregular
_exptl_crystal_F_000 3424
_exptl_crystal_size_max 0.478
_exptl_crystal_size_mid 0.247
_exptl_crystal_size_min 0.213
_refine_diff_density_max 1.398
_refine_diff_density_min -0.431
_refine_diff_density_rms 0.065
_refine_ls_extinction_method none
_refine_ls_goodness_of_fit_ref 1.033
_refine_ls_hydrogen_treatment constr
_refine_ls_matrix_type full
_refine_ls_number_constraints 0
_refine_ls_number_parameters 1040
_refine_ls_number_reflns 15901
_refine_ls_number_restraints 0
_refine_ls_restrained_S_all 1.033
_refine_ls_R_factor_all 0.1204
_refine_ls_R_factor_gt 0.0942
_refine_ls_shift/su_max 0.001
_refine_ls_shift/su_mean 0
_refine_ls_structure_factor_coef Fsqd
_refine_ls_weighting_details 'w=1/[\s^2^(Fo^2^)+(0.1596P)^2^+10.0449P] where P=(Fo^2^+2Fc^2^)/3'
_refine_ls_weighting_scheme calc
_refine_ls_wR_factor_gt 0.2573
_refine_ls_wR_factor_ref 0.2878
_reflns_Friedel_coverage 0
_reflns_number_gt 11699
_reflns_number_total 15901
_reflns_threshold_expression 'I > 2\s(I)'
_cod_data_source_file c9cc08547e2.cif
_cod_data_source_block shelx
_cod_depositor_comments 'Adding full bibliography for 7125875--7125876.cif.'
_cod_original_sg_symbol_H-M 'P 21/n'
_cod_database_code 7125876
_shelx_estimated_absorpt_t_min 0.781
_shelx_estimated_absorpt_t_max 0.893

loop_
_symmetry_equiv_pos_as_xyz
'x, y, z'
'-x+1/2, y+1/2, -z+1/2'
'-x, -y, -z'
'x-1/2, -y-1/2, z-1/2'

loop_
_atom_site_label
_atom_site_type_symbol
_atom_site_fract_x
_atom_site_fract_y
_atom_site_fract_z
_atom_site_U_iso_or_equiv
_atom_site_adp_type
_atom_site_occupancy
_atom_site_site_symmetry_order
_atom_site_calc_flag
_atom_site_refinement_flags_posn
_atom_site_refinement_flags_adp
_atom_site_refinement_flags_occupancy
_atom_site_disorder_assembly
_atom_site_disorder_group
O1 O 0.95831(12) 0.52480(19) 0.42129(7) 0.0480(6) Uani 1 1 d . . . . .
O3 O 0.57969(12) 0.4663(2) 0.44468(7) 0.0495(6) Uani 1 1 d . . . . .
O4 O 0.69554(13) 0.4558(2) 0.45023(6) 0.0502(6) Uani 1 1 d . . . . .
N11 N -0.02300(12) 0.25926(18) 0.49717(6) 0.0301(5) Uani 1 1 d . . . . .
O5 O 0.38391(12) -0.0362(2) 0.45989(7) 0.0537(6) Uani 1 1 d . . . . .
O2 O 0.90540(12) 0.5267(2) 0.36758(6) 0.0520(6) Uani 1 1 d . . . . .
N12 N 0.48342(12) -0.1172(2) 0.27350(6) 0.0346(6) Uani 1 1 d . . . . .
O6 O 0.26903(14) -0.0319(2) 0.45776(7) 0.0567(7) Uani 1 1 d . . . . .
N9 N 0.45711(13) 0.2606(2) 0.48656(7) 0.0374(6) Uani 1 1 d . . . . .
O8 O 0.07204(17) 0.1322(3) 0.35900(9) 0.0771(10) Uani 1 1 d . . . . .
O7 O 0.01074(14) 0.0697(3) 0.40697(9) 0.0715(9) Uani 1 1 d . . . . .
C77 C 0.53003(15) -0.1846(3) 0.25235(8) 0.0358(6) Uani 1 1 d . . . . .
H77A H 0.542626 -0.249414 0.266061 0.043 Uiso 1 1 calc R U . . .
H77B H 0.504204 -0.208532 0.230916 0.043 Uiso 1 1 calc R U . . .
N7 N 0.12253(16) -0.0004(2) 0.47487(10) 0.0546(8) Uani 1 1 d . . . . .
N3 N 0.83448(15) 0.5233(3) 0.48211(8) 0.0483(7) Uani 1 1 d . . . . .
C65 C -0.06544(15) 0.3250(2) 0.52094(8) 0.0332(6) Uani 1 1 d . . . . .
H65A H -0.0887 0.38179 0.50682 0.04 Uiso 1 1 calc R U . . .
H65B H -0.034603 0.360795 0.538501 0.04 Uiso 1 1 calc R U . . .
C73 C 0.02225(14) 0.3393(2) 0.47929(8) 0.0314(6) Uani 1 1 d . . . . .
H73A H -0.006942 0.395972 0.468475 0.038 Uiso 1 1 calc R U . . .
H73B H 0.052525 0.373721 0.497399 0.038 Uiso 1 1 calc R U . . .
C3 C 0.71032(16) 0.5443(2) 0.38670(8) 0.0362(7) Uani 1 1 d . . . . .
C78 C 0.59464(16) -0.1312(3) 0.24171(8) 0.0397(7) Uani 1 1 d . . . . .
H78A H 0.625767 -0.120595 0.262527 0.048 Uiso 1 1 calc R U . . .
H78B H 0.583885 -0.060166 0.231425 0.048 Uiso 1 1 calc R U . . .
N10 N 0.52814(16) 0.3973(3) 0.24172(8) 0.0512(7) Uani 1 1 d . . . . .
C74 C 0.06569(15) 0.2934(2) 0.45150(9) 0.0372(7) Uani 1 1 d . . . . .
H74A H 0.036336 0.261228 0.432559 0.045 Uiso 1 1 calc R U . . .
H74B H 0.095504 0.236576 0.46176 0.045 Uiso 1 1 calc R U . . .
C85 C 0.42646(16) -0.1919(3) 0.28359(9) 0.0390(7) Uani 1 1 d . . . . .
H85A H 0.40566 -0.22405 0.261999 0.047 Uiso 1 1 calc R U . . .
H85B H 0.44674 -0.250775 0.297896 0.047 Uiso 1 1 calc R U . . .
C79 C 0.62903(17) -0.2008(3) 0.21508(9) 0.0426(7) Uani 1 1 d . . . . .
H79A H 0.628572 -0.276194 0.222994 0.051 Uiso 1 1 calc R U . . .
H79B H 0.602522 -0.196746 0.192468 0.051 Uiso 1 1 calc R U . . .
C66 C -0.11859(17) 0.2634(3) 0.54007(8) 0.0393(7) Uani 1 1 d . . . . .
H66A H -0.096203 0.206995 0.554696 0.047 Uiso 1 1 calc R U . . .
H66B H -0.15058 0.228281 0.522909 0.047 Uiso 1 1 calc R U . . .
C1 C 0.75230(15) 0.5744(2) 0.36056(8) 0.0345(6) Uani 1 1 d . . . . .
C17 C 0.19235(17) 0.0582(3) 0.39276(9) 0.0440(8) Uani 1 1 d . . . . .
C16 C 0.26073(17) 0.0481(2) 0.39151(8) 0.0374(7) Uani 1 1 d . . . . .
C70 C -0.11188(15) 0.2617(2) 0.44547(8) 0.0341(6) Uani 1 1 d . . . . .
H70A H -0.084178 0.313449 0.432893 0.041 Uiso 1 1 calc R U . . .
H70B H -0.144915 0.302343 0.458735 0.041 Uiso 1 1 calc R U . . .
C71 C -0.14939(16) 0.1876(3) 0.41941(8) 0.0384(7) Uani 1 1 d . . . . .
H71A H -0.116091 0.142516 0.407841 0.046 Uiso 1 1 calc R U . . .
H71B H -0.179496 0.139706 0.432063 0.046 Uiso 1 1 calc R U . . .
N1 N 0.86950(17) 0.6408(3) 0.29604(9) 0.0573(8) Uani 1 1 d . . . . .
C69 C -0.06645(14) 0.1957(2) 0.47038(8) 0.0316(6) Uani 1 1 d . . . . .
H69A H -0.036028 0.152026 0.456457 0.038 Uiso 1 1 calc R U . . .
H69B H -0.095286 0.145767 0.483023 0.038 Uiso 1 1 calc R U . . .
C2 C 0.77982(16) 0.5471(2) 0.39326(8) 0.0359(7) Uani 1 1 d . . . . .
C67 C -0.15742(17) 0.3387(3) 0.56302(9) 0.0417(7) Uani 1 1 d . . . . .
H67A H -0.125737 0.369539 0.581215 0.05 Uiso 1 1 calc R U . . .
H67B H -0.176466 0.398311 0.548603 0.05 Uiso 1 1 calc R U . . .
C75 C 0.10867(16) 0.3823(3) 0.43676(9) 0.0390(7) Uani 1 1 d . . . . .
H75A H 0.078331 0.436832 0.425541 0.047 Uiso 1 1 calc R U . . .
H75B H 0.135225 0.417452 0.456176 0.047 Uiso 1 1 calc R U . . .
C34 C 0.35035(16) 0.2908(3) 0.52104(9) 0.0418(7) Uani 1 1 d . . . . .
H34A H 0.342266 0.355084 0.506335 0.05 Uiso 1 1 calc R U . . .
H34B H 0.373599 0.313566 0.543316 0.05 Uiso 1 1 calc R U . . .
C5 C 0.75871(17) 0.6085(3) 0.32619(8) 0.0400(7) Uani 1 1 d . . . . .
C42 C 0.56030(18) 0.1944(3) 0.45487(10) 0.0474(8) Uani 1 1 d . . . . .
H42A H 0.59369 0.22554 0.472187 0.057 Uiso 1 1 calc R U . . .
H42B H 0.549848 0.248902 0.436636 0.057 Uiso 1 1 calc R U . . .
C61 C 0.01910(15) 0.1751(2) 0.51741(8) 0.0356(7) Uani 1 1 d . . . . .
H61A H -0.012362 0.124285 0.527949 0.043 Uiso 1 1 calc R U . . .
H61B H 0.045286 0.134282 0.500609 0.043 Uiso 1 1 calc R U . . .
N2 N 0.6498(2) 0.6448(3) 0.28758(8) 0.0632(9) Uani 1 1 d . . . . .
C41 C 0.49639(16) 0.1659(3) 0.47257(9) 0.0400(7) Uani 1 1 d . . . . .
H41A H 0.508484 0.116996 0.492231 0.048 Uiso 1 1 calc R U . . .
H41B H 0.466047 0.126216 0.455745 0.048 Uiso 1 1 calc R U . . .
C7 C 0.83481(16) 0.5296(3) 0.45185(9) 0.0421(7) Uani 1 1 d . . . . .
C8 C 0.83921(17) 0.5366(3) 0.41554(9) 0.0406(7) Uani 1 1 d . . . . .
C91 C 0.38828(17) 0.0524(3) 0.20120(9) 0.0419(7) Uani 1 1 d . . . . .
H91A H 0.427276 0.100568 0.19813 0.05 Uiso 1 1 calc R U . . .
H91B H 0.356224 0.089703 0.215982 0.05 Uiso 1 1 calc R U . . .
C81 C 0.52070(16) -0.0713(3) 0.30591(8) 0.0386(7) Uani 1 1 d . . . . .
H81A H 0.554917 -0.019512 0.298423 0.046 Uiso 1 1 calc R U . . .
H81B H 0.487772 -0.031267 0.319429 0.046 Uiso 1 1 calc R U . . .
C9 C 0.90577(17) 0.5301(3) 0.40326(9) 0.0425(7) Uani 1 1 d . . . . .
C33 C 0.39513(16) 0.2120(3) 0.50244(9) 0.0402(7) Uani 1 1 d . . . . .
H33A H 0.410659 0.156099 0.519313 0.048 Uiso 1 1 calc R U . . .
H33B H 0.367164 0.176441 0.483642 0.048 Uiso 1 1 calc R U . . .
C22 C 0.32473(17) 0.0217(3) 0.40711(10) 0.0442(8) Uani 1 1 d . . . . .
C89 C 0.45545(16) -0.0226(2) 0.25254(8) 0.0365(7) Uani 1 1 d . . . . .
H89A H 0.493982 0.022573 0.246102 0.044 Uiso 1 1 calc R U . . .
H89B H 0.427311 0.020799 0.26776 0.044 Uiso 1 1 calc R U . . .
C4 C 0.8207(2) 0.6274(3) 0.31083(10) 0.0495(8) Uani 1 1 d . . . . .
C86 C 0.37095(18) -0.1414(3) 0.30347(10) 0.0493(8) Uani 1 1 d . . . . .
H86A H 0.352775 -0.0779 0.290692 0.059 Uiso 1 1 calc R U . . .
H86B H 0.389411 -0.117795 0.326708 0.059 Uiso 1 1 calc R U . . .
C90 C 0.41319(17) -0.0497(3) 0.21953(8) 0.0401(7) Uani 1 1 d . . . . .
H90A H 0.373865 -0.093923 0.225459 0.048 Uiso 1 1 calc R U . . .
H90B H 0.440807 -0.091768 0.20368 0.048 Uiso 1 1 calc R U . . .
C29 C 0.49930(15) 0.3237(2) 0.51350(8) 0.0371(7) Uani 1 1 d . . . . .
H29A H 0.472045 0.385445 0.520794 0.045 Uiso 1 1 calc R U . . .
H29B H 0.539172 0.352718 0.502126 0.045 Uiso 1 1 calc R U . . .
C62 C 0.06826(17) 0.2166(3) 0.54616(9) 0.0433(8) Uani 1 1 d . . . . .
H62A H 0.043287 0.255577 0.563879 0.052 Uiso 1 1 calc R U . . .
H62B H 0.101185 0.266367 0.5363 0.052 Uiso 1 1 calc R U . . .
C43 C 0.59062(18) 0.0962(3) 0.43841(9) 0.0461(8) Uani 1 1 d . . . . .
H43A H 0.557598 0.066493 0.42064 0.055 Uiso 1 1 calc R U . . .
H43B H 0.599526 0.040951 0.456562 0.055 Uiso 1 1 calc R U . . .
C6 C 0.69940(19) 0.6279(3) 0.30466(9) 0.0463(8) Uani 1 1 d . . . . .
C15 C 0.2215(2) 0.0851(3) 0.36272(9) 0.0491(9) Uani 1 1 d . . . . .
C82 C 0.55609(17) -0.1529(3) 0.32988(8) 0.0412(7) Uani 1 1 d . . . . .
H82A H 0.52299 -0.207165 0.336928 0.049 Uiso 1 1 calc R U . . .
H82B H 0.591804 -0.189929 0.317352 0.049 Uiso 1 1 calc R U . . .
C13 C 0.63530(17) 0.4801(3) 0.43221(10) 0.0446(8) Uani 1 1 d . . . . .
C35 C 0.28261(16) 0.2383(3) 0.52826(10) 0.0453(8) Uani 1 1 d . . . . .
H35A H 0.29139 0.166739 0.538626 0.054 Uiso 1 1 calc R U . . .
H35B H 0.259578 0.281968 0.54558 0.054 Uiso 1 1 calc R U . . .
C31 C 0.56825(18) 0.3371(3) 0.56925(9) 0.0468(8) Uani 1 1 d . . . . .
H31A H 0.541759 0.401658 0.574664 0.056 Uiso 1 1 calc R U . . .
H31B H 0.607771 0.3604 0.556407 0.056 Uiso 1 1 calc R U . . .
C23 C 0.3330(2) -0.0176(3) 0.44277(11) 0.0532(9) Uani 1 1 d . . . . .
C30 C 0.52444(17) 0.2638(3) 0.54599(9) 0.0424(7) Uani 1 1 d . . . . .
H30A H 0.551144 0.200645 0.539359 0.051 Uiso 1 1 calc R U . . .
H30B H 0.48535 0.238313 0.558773 0.051 Uiso 1 1 calc R U . . .
C12 C 0.64554(16) 0.5244(3) 0.39832(9) 0.0425(7) Uani 1 1 d . . . . .
C53 C 0.5838(2) 0.4695(3) 0.22948(10) 0.0541(9) Uani 1 1 d . . . . .
H53A H 0.562891 0.524007 0.213584 0.065 Uiso 1 1 calc R U . . .
H53B H 0.604465 0.507701 0.250023 0.065 Uiso 1 1 calc R U . . .
C44 C 0.65624(19) 0.1224(4) 0.42138(10) 0.0540(9) Uani 1 1 d . . . . .
H44A H 0.646617 0.169932 0.401416 0.081 Uiso 1 1 calc R U . . .
H44B H 0.676923 0.056137 0.413383 0.081 Uiso 1 1 calc R U . . .
H44C H 0.687521 0.157989 0.438366 0.081 Uiso 1 1 calc R U . . .
N5 N 0.1133(3) 0.1745(3) 0.29069(10) 0.0824(13) Uani 1 1 d . . . . .
N4 N 0.54140(17) 0.5613(3) 0.35699(10) 0.0655(9) Uani 1 1 d . . . . .
C72 C -0.19157(18) 0.2496(3) 0.39178(9) 0.0478(8) Uani 1 1 d . . . . .
H72A H -0.226442 0.291021 0.402994 0.072 Uiso 1 1 calc R U . . .
H72B H -0.213271 0.199342 0.375051 0.072 Uiso 1 1 calc R U . . .
H72C H -0.162111 0.298307 0.37952 0.072 Uiso 1 1 calc R U . . .
C92 C 0.35301(19) 0.0287(3) 0.16550(10) 0.0531(9) Uani 1 1 d . . . . .
H92A H 0.38554 -0.003621 0.150243 0.08 Uiso 1 1 calc R U . . .
H92B H 0.335611 0.095495 0.155066 0.08 Uiso 1 1 calc R U . . .
H92C H 0.31532 -0.02096 0.168363 0.08 Uiso 1 1 calc R U . . .
C63 C 0.10565(19) 0.1197(3) 0.56300(10) 0.0506(9) Uani 1 1 d . . . . .
H63A H 0.071931 0.068306 0.571243 0.061 Uiso 1 1 calc R U . . .
H63B H 0.131772 0.083228 0.545192 0.061 Uiso 1 1 calc R U . . .
C21 C 0.3830(2) 0.0349(3) 0.38868(13) 0.0645(12) Uani 1 1 d . . . . .
C68 C -0.2145(2) 0.2817(3) 0.58039(11) 0.0565(9) Uani 1 1 d . . . . .
H68A H -0.23611 0.331363 0.596156 0.085 Uiso 1 1 calc R U . . .
H68B H -0.196213 0.220385 0.593715 0.085 Uiso 1 1 calc R U . . .
H68C H -0.248179 0.256752 0.5625 0.085 Uiso 1 1 calc R U . . .
C54 C 0.6392(2) 0.4152(4) 0.21114(10) 0.0576(9) Uani 1 1 d . . . . .
H54A H 0.620229 0.38168 0.189373 0.069 Uiso 1 1 calc R U . . .
H54B H 0.659567 0.358068 0.226217 0.069 Uiso 1 1 calc R U . . .
C80 C 0.7009(2) -0.1684(4) 0.20968(12) 0.0609(10) Uani 1 1 d . . . . .
H80A H 0.719475 -0.213951 0.191756 0.091 Uiso 1 1 calc R U . . .
H80B H 0.728188 -0.176482 0.231618 0.091 Uiso 1 1 calc R U . . .
H80C H 0.701906 -0.093467 0.202144 0.091 Uiso 1 1 calc R U . . .
C37 C 0.43656(17) 0.3389(3) 0.45752(9) 0.0427(7) Uani 1 1 d . . . . .
H37A H 0.409301 0.396556 0.467557 0.051 Uiso 1 1 calc R U . . .
H37B H 0.478234 0.372239 0.449275 0.051 Uiso 1 1 calc R U . . .
C14 C 0.6912(2) 0.4144(3) 0.48479(10) 0.0535(9) Uani 1 1 d . . . . .
H14A H 0.68023 0.33801 0.483611 0.08 Uiso 1 1 calc R U . . .
H14B H 0.655723 0.452651 0.496591 0.08 Uiso 1 1 calc R U . . .
H14C H 0.734823 0.424356 0.497843 0.08 Uiso 1 1 calc R U . . .
C76 C 0.15666(19) 0.3419(3) 0.41041(11) 0.0516(9) Uani 1 1 d . . . . .
H76A H 0.185955 0.286326 0.421153 0.077 Uiso 1 1 calc R U . . .
H76B H 0.184607 0.401225 0.402709 0.077 Uiso 1 1 calc R U . . .
H76C H 0.130535 0.311798 0.390291 0.077 Uiso 1 1 calc R U . . .
C87 C 0.31431(19) -0.2228(3) 0.30770(11) 0.0552(9) Uani 1 1 d . . . . .
H87A H 0.297235 -0.247289 0.284314 0.066 Uiso 1 1 calc R U . . .
H87B H 0.333154 -0.285802 0.320514 0.066 Uiso 1 1 calc R U . . .
C32 C 0.5934(2) 0.2846(4) 0.60318(9) 0.0543(9) Uani 1 1 d . . . . .
H32A H 0.619605 0.220407 0.598053 0.081 Uiso 1 1 calc R U . . .
H32B H 0.554593 0.264499 0.616613 0.081 Uiso 1 1 calc R U . . .
H32C H 0.622285 0.334887 0.616772 0.081 Uiso 1 1 calc R U . . .
C10 C 0.96981(19) 0.5102(4) 0.35346(12) 0.0612(10) Uani 1 1 d . . . . .
H10A H 0.965965 0.521594 0.328163 0.092 Uiso 1 1 calc R U . . .
H10B H 0.985054 0.436855 0.358385 0.092 Uiso 1 1 calc R U . . .
H10C H 1.002712 0.560825 0.364109 0.092 Uiso 1 1 calc R U . . .
C45 C 0.4773(2) 0.4700(4) 0.25851(12) 0.0654(11) Uani 1 1 d . . . . .
H45A H 0.498485 0.498326 0.280602 0.079 Uiso 1 1 calc R U . . .
H45B H 0.467558 0.531709 0.24284 0.079 Uiso 1 1 calc R U . . .
C36 C 0.23601(19) 0.2261(3) 0.49598(12) 0.0585(10) Uani 1 1 d . . . . .
H36A H 0.260195 0.189836 0.477748 0.088 Uiso 1 1 calc R U . . .
H36B H 0.221271 0.296993 0.487663 0.088 Uiso 1 1 calc R U . . .
H36C H 0.196336 0.183697 0.501581 0.088 Uiso 1 1 calc R U . . .
C25 C 0.1291(2) 0.0229(3) 0.44265(14) 0.0603(11) Uani 1 1 d . . . . .
C57 C 0.5565(2) 0.3145(3) 0.26772(10) 0.0528(9) Uani 1 1 d . . . . .
H57A H 0.517904 0.275527 0.27717 0.063 Uiso 1 1 calc R U . . .
H57B H 0.583228 0.262022 0.254918 0.063 Uiso 1 1 calc R U . . .
C64 C 0.1537(2) 0.1523(3) 0.59361(11) 0.0614(11) Uani 1 1 d . . . . .
H64A H 0.127654 0.18336 0.612096 0.092 Uiso 1 1 calc R U . . .
H64B H 0.186169 0.205248 0.585763 0.092 Uiso 1 1 calc R U . . .
H64C H 0.17832 0.089092 0.602637 0.092 Uiso 1 1 calc R U . . .
C83 C 0.5875(2) -0.0978(3) 0.36194(10) 0.0578(10) Uani 1 1 d . . . . .
H83A H 0.551026 -0.066837 0.375487 0.069 Uiso 1 1 calc R U . . .
H83B H 0.616589 -0.038395 0.354586 0.069 Uiso 1 1 calc R U . . .
N8 N 0.4319(2) 0.0433(4) 0.37438(14) 0.0946(16) Uani 1 1 d . . . . .
C11 C 0.58834(18) 0.5447(3) 0.37588(11) 0.0509(9) Uani 1 1 d . . . . .
C24 C 0.2717(3) -0.0669(3) 0.49379(11) 0.0638(11) Uani 1 1 d . . . . .
H24A H 0.303375 -0.021507 0.507673 0.096 Uiso 1 1 calc R U . . .
H24B H 0.28703 -0.141389 0.495181 0.096 Uiso 1 1 calc R U . . .
H24C H 0.226431 -0.061311 0.502898 0.096 Uiso 1 1 calc R U . . .
C49 C 0.4947(2) 0.3351(3) 0.21156(11) 0.0550(9) Uani 1 1 d . . . . .
H49A H 0.460961 0.285663 0.220908 0.066 Uiso 1 1 calc R U . . .
H49B H 0.52965 0.290866 0.200903 0.066 Uiso 1 1 calc R U . . .
C58 C 0.6005(2) 0.3564(4) 0.29797(10) 0.0611(10) Uani 1 1 d . . . . .
H58A H 0.579242 0.420916 0.307658 0.073 Uiso 1 1 calc R U . . .
H58B H 0.645258 0.377207 0.289772 0.073 Uiso 1 1 calc R U . . .
C26 C 0.1307(2) 0.0515(3) 0.40911(12) 0.0576(10) Uani 1 1 d . . . . .
C51 C 0.4305(2) 0.3327(3) 0.15334(12) 0.0666(12) Uani 1 1 d . . . . .
H51A H 0.407142 0.270684 0.163345 0.08 Uiso 1 1 calc R U . . .
H51B H 0.396452 0.373917 0.139002 0.08 Uiso 1 1 calc R U . . .
C55 C 0.6930(3) 0.4950(5) 0.20261(14) 0.0799(14) Uani 1 1 d . . . . .
H55A H 0.6721 0.552247 0.1878 0.096 Uiso 1 1 calc R U . . .
H55B H 0.711482 0.528397 0.224508 0.096 Uiso 1 1 calc R U . . .
C38 C 0.3965(2) 0.2932(3) 0.42620(11) 0.0595(10) Uani 1 1 d . . . . .
H38A H 0.35637 0.254576 0.434049 0.071 Uiso 1 1 calc R U . . .
H38B H 0.425019 0.241478 0.41406 0.071 Uiso 1 1 calc R U . . .
C19 C 0.2219(4) 0.1221(3) 0.32753(13) 0.091(2) Uani 1 1 d . . . . .
C27 C 0.0651(2) 0.0841(4) 0.39308(13) 0.0677(12) Uani 1 1 d . . . . .
C88 C 0.2567(2) -0.1794(4) 0.32663(14) 0.0724(12) Uani 1 1 d . . . . .
H88A H 0.237314 -0.117672 0.313918 0.109 Uiso 1 1 calc R U . . .
H88B H 0.272931 -0.157174 0.350107 0.109 Uiso 1 1 calc R U . . .
H88C H 0.221981 -0.234864 0.328344 0.109 Uiso 1 1 calc R U . . .
C28 C 0.0086(3) 0.1778(4) 0.34599(14) 0.0860(17) Uani 1 1 d . . . . .
H28A H -0.001747 0.240959 0.359865 0.129 Uiso 1 1 calc R U . . .
H28B H -0.027592 0.124718 0.347733 0.129 Uiso 1 1 calc R U . . .
H28C H 0.01197 0.198634 0.321539 0.129 Uiso 1 1 calc R U . . .
C59 C 0.6099(3) 0.2709(5) 0.32659(12) 0.0783(14) Uani 1 1 d . . . . .
H59A H 0.64527 0.295428 0.344038 0.094 Uiso 0.775(12) 1 calc R U P A 1
H59B H 0.62625 0.204174 0.316004 0.094 Uiso 0.775(12) 1 calc R U P A 1
H59C H 0.635155 0.302047 0.347146 0.094 Uiso 0.225(12) 1 calc R U P A 2
H59D H 0.564912 0.247684 0.333941 0.094 Uiso 0.225(12) 1 calc R U P A 2
C39 C 0.3738(3) 0.3821(4) 0.40109(12) 0.0700(12) Uani 1 1 d . . . . .
H39A H 0.345648 0.433481 0.413603 0.084 Uiso 1 1 calc R U . . .
H39B H 0.414335 0.421039 0.393858 0.084 Uiso 1 1 calc R U . . .
C84 C 0.6295(2) -0.1737(4) 0.38506(11) 0.0644(11) Uani 1 1 d . . . . .
H84A H 0.668367 -0.198937 0.37255 0.097 Uiso 1 1 calc R U . . .
H84B H 0.601607 -0.234944 0.391251 0.097 Uiso 1 1 calc R U . . .
H84C H 0.645709 -0.136222 0.406347 0.097 Uiso 1 1 calc R U . . .
C50 C 0.4592(3) 0.4034(4) 0.18294(12) 0.0679(12) Uani 1 1 d . . . . .
H50A H 0.422047 0.444628 0.192842 0.081 Uiso 1 1 calc R U . . .
H50B H 0.491934 0.454799 0.173767 0.081 Uiso 1 1 calc R U . . .
C20 C 0.2840(5) 0.1318(4) 0.30970(14) 0.103(2) Uani 1 1 d . . . . .
C52 C 0.4839(3) 0.2928(5) 0.13045(14) 0.0842(15) Uani 1 1 d . . . . .
H52A H 0.463493 0.243084 0.113142 0.126 Uiso 1 1 calc R U . . .
H52B H 0.519248 0.255852 0.144716 0.126 Uiso 1 1 calc R U . . .
H52C H 0.503824 0.353462 0.118478 0.126 Uiso 1 1 calc R U . . .
C46 C 0.4115(3) 0.4174(5) 0.26617(18) 0.0919(17) Uani 1 1 d . . . . .
H46A H 0.420149 0.35622 0.282211 0.11 Uiso 1 1 calc R U . . .
H46B H 0.389089 0.389742 0.244283 0.11 Uiso 1 1 calc R U . . .
C56 C 0.7499(3) 0.4458(6) 0.18411(15) 0.0891(16) Uani 1 1 d . . . . .
H56A H 0.73225 0.41485 0.161977 0.134 Uiso 1 1 calc R U . . .
H56B H 0.771173 0.389512 0.198715 0.134 Uiso 1 1 calc R U . . .
H56C H 0.78359 0.500876 0.179487 0.134 Uiso 1 1 calc R U . . .
N6 N 0.3332(5) 0.1399(4) 0.29578(15) 0.156(4) Uani 1 1 d . . . . .
C18 C 0.1623(4) 0.1501(4) 0.30813(16) 0.109(3) Uani 1 1 d . . . . .
C47 C 0.3656(3) 0.4982(5) 0.2828(2) 0.108(2) Uani 1 1 d . . . . .
H47A H 0.369592 0.568562 0.271226 0.13 Uiso 1 1 calc R U . . .
H47B H 0.379649 0.506923 0.307789 0.13 Uiso 1 1 calc R U . . .
C40 C 0.3346(3) 0.3449(5) 0.36948(14) 0.0834(14) Uani 1 1 d . . . . .
H40A H 0.362544 0.296128 0.35636 0.125 Uiso 1 1 calc R U . . .
H40B H 0.321454 0.406556 0.354847 0.125 Uiso 1 1 calc R U . . .
H40C H 0.293823 0.307329 0.376276 0.125 Uiso 1 1 calc R U . . .
C48 C 0.2919(3) 0.4599(7) 0.2792(2) 0.120(3) Uani 1 1 d . . . . .
H48A H 0.27896 0.447294 0.25454 0.181 Uiso 1 1 calc R U . . .
H48B H 0.262237 0.514637 0.288474 0.181 Uiso 1 1 calc R U . . .
H48C H 0.287337 0.393229 0.292326 0.181 Uiso 1 1 calc R U . . .
C60A C 0.5441(4) 0.2457(7) 0.34562(18) 0.086(2) Uani 0.775(12) 1 d . . P A 1
H60A H 0.530155 0.309366 0.358279 0.129 Uiso 0.775(12) 1 calc R U P A 1
H60B H 0.552894 0.186819 0.362125 0.129 Uiso 0.775(12) 1 calc R U P A 1
H60C H 0.507999 0.224983 0.328429 0.129 Uiso 0.775(12) 1 calc R U P A 1
C60B C 0.6447(10) 0.1835(13) 0.3148(4) 0.052(5) Uani 0.225(12) 1 d . . P A 2
H60D H 0.616171 0.145129 0.297261 0.078 Uiso 0.225(12) 1 calc R U P A 2
H60E H 0.656531 0.135608 0.334434 0.078 Uiso 0.225(12) 1 calc R U P A 2
H60F H 0.686247 0.2077 0.304382 0.078 Uiso 0.225(12) 1 calc R U P A 2

loop_
_atom_site_aniso_label
_atom_site_aniso_U_11
_atom_site_aniso_U_22
_atom_site_aniso_U_33
_atom_site_aniso_U_23
_atom_site_aniso_U_13
_atom_site_aniso_U_12
O1 0.0420(12) 0.0419(13) 0.0584(14) 0.0021(11) -0.0115(11) 0.0004(10)
O3 0.0472(13) 0.0399(13) 0.0629(15) -0.0034(11) 0.0153(11) -0.0086(10)
O4 0.0528(14) 0.0492(14) 0.0495(14) 0.0073(11) 0.0099(11) -0.0009(11)
N11 0.0328(12) 0.0230(11) 0.0337(12) 0.0044(9) -0.0049(10) -0.0041(9)
O5 0.0407(12) 0.0545(15) 0.0642(16) -0.0164(12) -0.0130(11) 0.0069(11)
O2 0.0429(12) 0.0655(17) 0.0481(14) -0.0027(12) 0.0064(10) -0.0008(11)
N12 0.0367(13) 0.0314(13) 0.0356(13) -0.0010(10) -0.0003(10) -0.0004(10)
O6 0.0678(17) 0.0490(15) 0.0518(14) 0.0061(12) -0.0101(12) -0.0032(12)
N9 0.0404(13) 0.0273(12) 0.0446(14) -0.0010(11) 0.0025(11) -0.0031(10)
O8 0.083(2) 0.0666(19) 0.077(2) -0.0206(16) -0.0446(17) 0.0316(16)
O7 0.0406(14) 0.085(2) 0.088(2) -0.0297(17) -0.0067(14) -0.0036(14)
C77 0.0389(15) 0.0351(16) 0.0331(15) -0.0034(12) -0.0009(12) 0.0032(12)
N7 0.0514(17) 0.0327(15) 0.079(2) 0.0001(15) 0.0004(15) -0.0029(13)
N3 0.0505(16) 0.0541(18) 0.0391(16) -0.0028(13) -0.0091(12) 0.0048(13)
C65 0.0382(15) 0.0263(14) 0.0345(15) -0.0002(11) -0.0042(12) -0.0015(11)
C73 0.0323(14) 0.0227(13) 0.0383(15) 0.0040(11) -0.0053(11) -0.0050(11)
C3 0.0422(16) 0.0269(14) 0.0396(16) -0.0066(12) 0.0045(13) 0.0000(12)
C78 0.0414(16) 0.0386(17) 0.0389(16) -0.0037(13) 0.0006(13) -0.0021(13)
N10 0.0575(17) 0.0423(16) 0.0529(17) 0.0000(13) -0.0057(14) 0.0132(13)
C74 0.0355(15) 0.0287(15) 0.0471(17) 0.0007(13) -0.0009(13) -0.0041(12)
C85 0.0403(16) 0.0356(16) 0.0411(17) 0.0037(13) 0.0014(13) -0.0034(13)
C79 0.0452(17) 0.0419(18) 0.0409(17) -0.0029(14) 0.0036(13) -0.0003(14)
C66 0.0480(17) 0.0309(15) 0.0388(16) -0.0005(13) 0.0022(13) -0.0064(13)
C1 0.0358(15) 0.0290(14) 0.0382(16) -0.0030(12) -0.0023(12) 0.0017(12)
C17 0.0489(19) 0.0282(15) 0.054(2) -0.0131(14) -0.0046(15) -0.0003(13)
C16 0.0493(18) 0.0230(14) 0.0399(16) -0.0042(12) 0.0015(13) -0.0009(12)
C70 0.0358(15) 0.0275(14) 0.0384(16) 0.0013(12) -0.0046(12) -0.0038(12)
C71 0.0374(15) 0.0368(16) 0.0400(16) -0.0020(13) -0.0072(13) -0.0028(13)
N1 0.0597(19) 0.059(2) 0.0545(18) 0.0169(15) 0.0162(16) -0.0020(15)
C69 0.0319(14) 0.0259(14) 0.0363(15) 0.0002(11) -0.0055(11) -0.0046(11)
C2 0.0426(16) 0.0270(14) 0.0374(16) -0.0011(12) -0.0033(13) 0.0022(12)
C67 0.0499(18) 0.0337(16) 0.0417(17) -0.0015(13) 0.0040(14) -0.0065(14)
C75 0.0375(16) 0.0319(16) 0.0473(18) 0.0037(13) 0.0016(13) -0.0048(12)
C34 0.0406(16) 0.0296(15) 0.0553(19) -0.0046(14) 0.0024(14) -0.0015(13)
C5 0.0474(17) 0.0363(16) 0.0364(16) 0.0016(13) 0.0032(13) 0.0028(13)
C42 0.0507(19) 0.0403(18) 0.052(2) -0.0013(15) 0.0119(15) -0.0027(15)
C61 0.0406(16) 0.0248(14) 0.0398(16) 0.0048(12) -0.0113(13) -0.0006(12)
N2 0.081(2) 0.064(2) 0.0427(17) -0.0067(15) -0.0154(16) 0.0161(18)
C41 0.0426(16) 0.0285(15) 0.0494(18) -0.0034(13) 0.0070(14) 0.0004(13)
C7 0.0422(17) 0.0324(16) 0.051(2) 0.0018(14) -0.0062(14) 0.0007(13)
C8 0.0447(17) 0.0324(16) 0.0438(17) -0.0013(13) -0.0058(14) 0.0001(13)
C91 0.0416(16) 0.0388(17) 0.0450(18) 0.0028(14) -0.0017(13) 0.0045(13)
C81 0.0396(16) 0.0386(16) 0.0369(16) -0.0071(13) -0.0031(12) 0.0006(13)
C9 0.0419(17) 0.0298(16) 0.055(2) 0.0008(14) -0.0066(15) 0.0000(13)
C33 0.0378(16) 0.0286(15) 0.0542(19) -0.0010(13) 0.0032(14) -0.0025(12)
C22 0.0423(17) 0.0340(17) 0.056(2) -0.0095(15) -0.0022(15) -0.0023(13)
C89 0.0394(15) 0.0317(15) 0.0378(16) 0.0028(12) -0.0023(12) 0.0007(12)
C4 0.059(2) 0.0440(19) 0.0461(19) 0.0009(15) 0.0035(17) -0.0014(16)
C86 0.0486(19) 0.0451(19) 0.055(2) 0.0027(16) 0.0100(16) 0.0007(15)
C90 0.0422(16) 0.0361(16) 0.0412(17) 0.0019(13) -0.0043(13) -0.0023(13)
C29 0.0369(15) 0.0298(15) 0.0445(17) -0.0008(13) 0.0011(13) -0.0030(12)
C62 0.0485(18) 0.0301(16) 0.0492(19) 0.0055(14) -0.0175(15) -0.0028(13)
C43 0.0480(18) 0.0463(19) 0.0439(18) -0.0074(15) 0.0025(14) -0.0010(15)
C6 0.062(2) 0.0404(18) 0.0354(17) -0.0040(14) -0.0046(15) 0.0072(15)
C15 0.078(2) 0.0300(16) 0.0384(18) -0.0066(13) -0.0047(16) 0.0083(16)
C82 0.0467(17) 0.0425(18) 0.0341(16) -0.0021(13) -0.0017(13) 0.0034(14)
C13 0.0461(18) 0.0317(16) 0.057(2) -0.0101(14) 0.0082(15) -0.0046(13)
C35 0.0361(16) 0.0359(17) 0.064(2) -0.0036(15) 0.0017(15) -0.0020(13)
C31 0.0477(18) 0.0465(19) 0.0461(18) 0.0000(15) 0.0008(14) -0.0035(15)
C23 0.060(2) 0.0316(17) 0.065(2) -0.0153(16) -0.0197(18) 0.0065(15)
C30 0.0424(17) 0.0365(17) 0.0484(18) 0.0031(14) 0.0046(14) 0.0008(13)
C12 0.0380(16) 0.0385(17) 0.0515(19) -0.0110(14) 0.0071(14) -0.0043(13)
C53 0.068(2) 0.0423(19) 0.051(2) -0.0007(16) -0.0103(17) 0.0015(17)
C44 0.054(2) 0.065(2) 0.0431(19) -0.0069(17) 0.0085(16) 0.0014(18)
N5 0.137(4) 0.055(2) 0.050(2) 0.0135(17) -0.034(2) 0.002(2)
N4 0.0462(18) 0.075(2) 0.074(2) -0.0178(19) -0.0089(16) 0.0061(16)
C72 0.0455(18) 0.0476(19) 0.0486(19) 0.0014(15) -0.0136(15) -0.0061(15)
C92 0.052(2) 0.055(2) 0.051(2) 0.0022(17) -0.0072(16) 0.0032(17)
C63 0.057(2) 0.0352(17) 0.056(2) 0.0105(15) -0.0234(17) -0.0006(15)
C21 0.055(2) 0.052(2) 0.088(3) -0.035(2) 0.013(2) -0.0092(18)
C68 0.067(2) 0.049(2) 0.056(2) -0.0056(17) 0.0219(18) -0.0111(18)
C54 0.070(2) 0.057(2) 0.045(2) -0.0053(17) -0.0049(17) -0.0022(19)
C80 0.055(2) 0.066(3) 0.064(2) -0.011(2) 0.0170(18) -0.0084(19)
C37 0.0472(18) 0.0317(16) 0.0483(19) 0.0018(14) -0.0066(14) -0.0047(13)
C14 0.064(2) 0.045(2) 0.053(2) 0.0124(16) 0.0094(17) -0.0056(17)
C76 0.0489(19) 0.0428(19) 0.064(2) 0.0026(17) 0.0111(16) -0.0050(15)
C87 0.052(2) 0.052(2) 0.063(2) 0.0085(18) 0.0102(17) -0.0043(17)
C32 0.054(2) 0.065(2) 0.0434(19) 0.0042(17) 0.0002(16) 0.0043(18)
C10 0.0428(19) 0.073(3) 0.069(3) -0.008(2) 0.0156(17) -0.0011(18)
C45 0.071(3) 0.054(2) 0.071(3) 0.001(2) 0.001(2) 0.030(2)
C36 0.0444(19) 0.047(2) 0.083(3) -0.0015(19) -0.0118(18) 0.0026(16)
C25 0.054(2) 0.0299(18) 0.095(4) -0.006(2) -0.013(2) -0.0016(15)
C57 0.058(2) 0.051(2) 0.049(2) 0.0084(16) 0.0012(16) 0.0204(17)
C64 0.062(2) 0.054(2) 0.064(2) 0.0152(19) -0.0281(19) -0.0022(18)
C83 0.073(2) 0.051(2) 0.047(2) -0.0123(17) -0.0175(18) 0.0128(19)
N8 0.069(2) 0.098(3) 0.121(4) -0.057(3) 0.041(3) -0.029(2)
C11 0.0403(18) 0.048(2) 0.065(2) -0.0138(17) 0.0097(17) 0.0005(15)
C24 0.089(3) 0.046(2) 0.053(2) 0.0142(18) -0.024(2) -0.009(2)
C49 0.060(2) 0.0399(19) 0.063(2) 0.0011(17) -0.0144(18) 0.0071(16)
C58 0.068(2) 0.067(3) 0.048(2) 0.0008(19) -0.0005(18) 0.025(2)
C26 0.056(2) 0.046(2) 0.071(3) -0.0127(19) 0.0073(19) -0.0036(17)
C51 0.073(3) 0.048(2) 0.075(3) 0.018(2) -0.030(2) -0.0073(19)
C55 0.087(3) 0.080(3) 0.073(3) -0.007(3) 0.009(3) -0.014(3)
C38 0.076(3) 0.044(2) 0.056(2) -0.0009(17) -0.0204(19) -0.0122(18)
C19 0.183(6) 0.033(2) 0.054(3) -0.0032(19) -0.029(3) 0.022(3)
C27 0.068(3) 0.054(2) 0.079(3) -0.022(2) -0.020(2) 0.005(2)
C88 0.070(3) 0.062(3) 0.087(3) -0.004(2) 0.027(2) -0.006(2)
C28 0.092(3) 0.075(3) 0.085(3) -0.016(3) -0.050(3) 0.044(3)
C59 0.090(3) 0.097(4) 0.048(2) 0.008(2) -0.001(2) 0.034(3)
C39 0.088(3) 0.060(3) 0.060(2) 0.009(2) -0.026(2) -0.018(2)
C84 0.083(3) 0.058(2) 0.050(2) -0.0046(18) -0.022(2) 0.009(2)
C50 0.078(3) 0.050(2) 0.073(3) 0.003(2) -0.024(2) 0.012(2)
C20 0.208(7) 0.052(3) 0.055(3) 0.007(2) 0.049(4) 0.032(4)
C52 0.104(4) 0.072(3) 0.073(3) 0.002(3) -0.017(3) -0.001(3)
C46 0.072(3) 0.080(4) 0.126(5) 0.005(3) 0.021(3) 0.032(3)
C56 0.079(3) 0.115(5) 0.074(3) -0.012(3) 0.002(3) -0.004(3)
N6 0.323(10) 0.068(3) 0.088(4) 0.020(3) 0.113(6) 0.051(5)
C18 0.199(7) 0.039(2) 0.081(3) 0.003(2) -0.060(4) 0.005(3)
C47 0.112(5) 0.079(4) 0.139(5) 0.026(4) 0.055(4) 0.044(3)
C40 0.088(3) 0.089(4) 0.072(3) -0.008(3) -0.008(3) 0.000(3)
C48 0.088(4) 0.140(7) 0.136(6) 0.019(5) 0.029(4) 0.051(4)
C60A 0.093(5) 0.101(5) 0.066(4) 0.023(4) 0.010(3) 0.003(4)
C60B 0.084(12) 0.032(8) 0.040(9) 0.005(6) 0.000(8) -0.010(7)

loop_
_atom_type_symbol
_atom_type_description
_atom_type_scat_dispersion_real
_atom_type_scat_dispersion_imag
_atom_type_scat_source
C C 0.0181 0.0091 'International Tables Vol C Tables 4.2.6.8 and 6.1.1.4'
H H 0 0 'International Tables Vol C Tables 4.2.6.8 and 6.1.1.4'
N N 0.0311 0.018 'International Tables Vol C Tables 4.2.6.8 and 6.1.1.4'
O O 0.0492 0.0322 'International Tables Vol C Tables 4.2.6.8 and 6.1.1.4'

loop_
_geom_angle_atom_site_label_1
_geom_angle_atom_site_label_2
_geom_angle_atom_site_label_3
_geom_angle
C13 O4 C14 116.9(3)
C65 N11 C69 112.3(2)
C65 N11 C61 111.8(2)
C69 N11 C61 104.8(2)
C65 N11 C73 105.8(2)
C69 N11 C73 111.0(2)
C61 N11 C73 111.3(2)
C9 O2 C10 115.4(3)
C89 N12 C77 111.3(2)
C89 N12 C81 106.6(2)
C77 N12 C81 111.5(2)
C89 N12 C85 111.0(2)
C77 N12 C85 105.9(2)
C81 N12 C85 110.6(2)
C23 O6 C24 115.9(3)
C29 N9 C37 106.3(2)
C29 N9 C33 111.0(2)
C37 N9 C33 111.2(2)
C29 N9 C41 111.8(2)
C37 N9 C41 111.1(2)
C33 N9 C41 105.5(2)
C28 O8 C27 110.6(4)
C78 C77 N12 116.4(3)
C78 C77 H77A 108.2
N12 C77 H77A 108.2
C78 C77 H77B 108.2
N12 C77 H77B 108.2
H77A C77 H77B 107.3
N11 C65 C66 115.8(2)
N11 C65 H65A 108.3
C66 C65 H65A 108.3
N11 C65 H65B 108.3
C66 C65 H65B 108.3
H65A C65 H65B 107.4
C74 C73 N11 115.8(2)
C74 C73 H73A 108.3
N11 C73 H73A 108.3
C74 C73 H73B 108.3
N11 C73 H73B 108.3
H73A C73 H73B 107.4
C2 C3 C1 59.9(2)
C2 C3 C12 149.6(3)
C1 C3 C12 150.5(3)
C77 C78 C79 109.9(3)
C77 C78 H78A 109.7
C79 C78 H78A 109.7
C77 C78 H78B 109.7
C79 C78 H78B 109.7
H78A C78 H78B 108.2
C49 N10 C53 111.2(3)
C49 N10 C57 106.3(3)
C53 N10 C57 111.1(3)
C49 N10 C45 111.1(3)
C53 N10 C45 106.4(3)
C57 N10 C45 110.8(3)
C73 C74 C75 109.4(3)
C73 C74 H74A 109.8
C75 C74 H74A 109.8
C73 C74 H74B 109.8
C75 C74 H74B 109.8
H74A C74 H74B 108.2
C86 C85 N12 116.1(3)
C86 C85 H85A 108.3
N12 C85 H85A 108.3
C86 C85 H85B 108.3
N12 C85 H85B 108.3
H85A C85 H85B 107.4
C80 C79 C78 113.4(3)
C80 C79 H79A 108.9
C78 C79 H79A 108.9
C80 C79 H79B 108.9
C78 C79 H79B 108.9
H79A C79 H79B 107.7
C65 C66 C67 110.4(3)
C65 C66 H66A 109.6
C67 C66 H66A 109.6
C65 C66 H66B 109.6
C67 C66 H66B 109.6
H66A C66 H66B 108.1
C2 C1 C3 59.9(2)
C2 C1 C5 151.6(3)
C3 C1 C5 148.5(3)
C15 C17 C16 61.7(3)
C15 C17 C26 144.4(4)
C16 C17 C26 154.0(4)
C17 C16 C15 59.1(3)
C17 C16 C22 151.3(3)
C15 C16 C22 149.6(3)
C69 C70 C71 109.5(2)
C69 C70 H70A 109.8
C71 C70 H70A 109.8
C69 C70 H70B 109.8
C71 C70 H70B 109.8
H70A C70 H70B 108.2
C72 C71 C70 112.1(3)
C72 C71 H71A 109.2
C70 C71 H71A 109.2
C72 C71 H71B 109.2
C70 C71 H71B 109.2
H71A C71 H71B 107.9
C70 C69 N11 115.7(2)
C70 C69 H69A 108.4
N11 C69 H69A 108.4
C70 C69 H69B 108.4
N11 C69 H69B 108.4
H69A C69 H69B 107.4
C1 C2 C3 60.3(2)
C1 C2 C8 147.2(3)
C3 C2 C8 152.5(3)
C68 C67 C66 112.0(3)
C68 C67 H67A 109.2
C66 C67 H67A 109.2
C68 C67 H67B 109.2
C66 C67 H67B 109.2
H67A C67 H67B 107.9
C76 C75 C74 112.7(3)
C76 C75 H75A 109
C74 C75 H75A 109
C76 C75 H75B 109
C74 C75 H75B 109
H75A C75 H75B 107.8
C33 C34 C35 110.1(3)
C33 C34 H34A 109.6
C35 C34 H34A 109.6
C33 C34 H34B 109.6
C35 C34 H34B 109.6
H34A C34 H34B 108.2
C1 C5 C4 124.9(3)
C1 C5 C6 119.2(3)
C4 C5 C6 115.9(3)
C41 C42 C43 110.8(3)
C41 C42 H42A 109.5
C43 C42 H42A 109.5
C41 C42 H42B 109.5
C43 C42 H42B 109.5
H42A C42 H42B 108.1
C62 C61 N11 116.3(2)
C62 C61 H61A 108.2
N11 C61 H61A 108.2
C62 C61 H61B 108.2
N11 C61 H61B 108.2
H61A C61 H61B 107.4
C42 C41 N9 115.4(3)
C42 C41 H41A 108.4
N9 C41 H41A 108.4
C42 C41 H41B 108.4
N9 C41 H41B 108.4
H41A C41 H41B 107.5
N3 C7 C8 176.7(4)
C7 C8 C2 120.6(3)
C7 C8 C9 115.7(3)
C2 C8 C9 123.6(3)
C90 C91 C92 111.7(3)
C90 C91 H91A 109.3
C92 C91 H91A 109.3
C90 C91 H91B 109.3
C92 C91 H91B 109.3
H91A C91 H91B 107.9
C82 C81 N12 115.4(3)
C82 C81 H81A 108.4
N12 C81 H81A 108.4
C82 C81 H81B 108.4
N12 C81 H81B 108.4
H81A C81 H81B 107.5
O1 C9 O2 121.6(3)
O1 C9 C8 126.1(3)
O2 C9 C8 112.2(3)
N9 C33 C34 115.4(3)
N9 C33 H33A 108.4
C34 C33 H33A 108.4
N9 C33 H33B 108.4
C34 C33 H33B 108.4
H33A C33 H33B 107.5
C21 C22 C16 120.2(4)
C21 C22 C23 117.7(4)
C16 C22 C23 122.1(3)
N12 C89 C90 115.9(3)
N12 C89 H89A 108.3
C90 C89 H89A 108.3
N12 C89 H89B 108.3
C90 C89 H89B 108.3
H89A C89 H89B 107.4
N1 C4 C5 175.3(4)
C85 C86 C87 109.5(3)
C85 C86 H86A 109.8
C87 C86 H86A 109.8
C85 C86 H86B 109.8
C87 C86 H86B 109.8
H86A C86 H86B 108.2
C89 C90 C91 110.3(3)
C89 C90 H90A 109.6
C91 C90 H90A 109.6
C89 C90 H90B 109.6
C91 C90 H90B 109.6
H90A C90 H90B 108.1
N9 C29 C30 116.6(3)
N9 C29 H29A 108.1
C30 C29 H29A 108.1
N9 C29 H29B 108.1
C30 C29 H29B 108.1
H29A C29 H29B 107.3
C61 C62 C63 108.0(3)
C61 C62 H62A 110.1
C63 C62 H62A 110.1
C61 C62 H62B 110.1
C63 C62 H62B 110.1
H62A C62 H62B 108.4
C42 C43 C44 111.8(3)
C42 C43 H43A 109.3
C44 C43 H43A 109.3
C42 C43 H43B 109.3
C44 C43 H43B 109.3
H43A C43 H43B 107.9
N2 C6 C5 178.5(4)
C17 C15 C16 59.2(2)
C17 C15 C19 155.1(5)
C16 C15 C19 145.6(5)
C83 C82 C81 110.0(3)
C83 C82 H82A 109.7
C81 C82 H82A 109.7
C83 C82 H82B 109.7
C81 C82 H82B 109.7
H82A C82 H82B 108.2
O3 C13 O4 122.5(3)
O3 C13 C12 125.2(3)
O4 C13 C12 112.2(3)
C36 C35 C34 113.2(3)
C36 C35 H35A 108.9
C34 C35 H35A 108.9
C36 C35 H35B 108.9
C34 C35 H35B 108.9
H35A C35 H35B 107.7
C30 C31 C32 113.2(3)
C30 C31 H31A 108.9
C32 C31 H31A 108.9
C30 C31 H31B 108.9
C32 C31 H31B 108.9
H31A C31 H31B 107.8
O5 C23 O6 119.4(4)
O5 C23 C22 129.2(4)
O6 C23 C22 111.4(3)
C29 C30 C31 109.7(3)
C29 C30 H30A 109.7
C31 C30 H30A 109.7
C29 C30 H30B 109.7
C31 C30 H30B 109.7
H30A C30 H30B 108.2
C3 C12 C11 119.4(3)
C3 C12 C13 122.2(3)
C11 C12 C13 118.4(3)
C54 C53 N10 116.0(3)
C54 C53 H53A 108.3
N10 C53 H53A 108.3
C54 C53 H53B 108.3
N10 C53 H53B 108.3
H53A C53 H53B 107.4
C43 C44 H44A 109.5
C43 C44 H44B 109.5
H44A C44 H44B 109.5
C43 C44 H44C 109.5
H44A C44 H44C 109.5
H44B C44 H44C 109.5
C71 C72 H72A 109.5
C71 C72 H72B 109.5
H72A C72 H72B 109.5
C71 C72 H72C 109.5
H72A C72 H72C 109.5
H72B C72 H72C 109.5
C91 C92 H92A 109.5
C91 C92 H92B 109.5
H92A C92 H92B 109.5
C91 C92 H92C 109.5
H92A C92 H92C 109.5
H92B C92 H92C 109.5
C64 C63 C62 112.2(3)
C64 C63 H63A 109.2
C62 C63 H63A 109.2
C64 C63 H63B 109.2
C62 C63 H63B 109.2
H63A C63 H63B 107.9
N8 C21 C22 177.5(6)
C67 C68 H68A 109.5
C67 C68 H68B 109.5
H68A C68 H68B 109.5
C67 C68 H68C 109.5
H68A C68 H68C 109.5
H68B C68 H68C 109.5
C53 C54 C55 110.2(4)
C53 C54 H54A 109.6
C55 C54 H54A 109.6
C53 C54 H54B 109.6
C55 C54 H54B 109.6
H54A C54 H54B 108.1
C79 C80 H80A 109.5
C79 C80 H80B 109.5
H80A C80 H80B 109.5
C79 C80 H80C 109.5
H80A C80 H80C 109.5
H80B C80 H80C 109.5
C38 C37 N9 116.5(3)
C38 C37 H37A 108.2
N9 C37 H37A 108.2
C38 C37 H37B 108.2
N9 C37 H37B 108.2
H37A C37 H37B 107.3
O4 C14 H14A 109.5
O4 C14 H14B 109.5
H14A C14 H14B 109.5
O4 C14 H14C 109.5
H14A C14 H14C 109.5
H14B C14 H14C 109.5
C75 C76 H76A 109.5
C75 C76 H76B 109.5
H76A C76 H76B 109.5
C75 C76 H76C 109.5
H76A C76 H76C 109.5
H76B C76 H76C 109.5
C88 C87 C86 113.2(4)
C88 C87 H87A 108.9
C86 C87 H87A 108.9
C88 C87 H87B 108.9
C86 C87 H87B 108.9
H87A C87 H87B 107.7
C31 C32 H32A 109.5
C31 C32 H32B 109.5
H32A C32 H32B 109.5
C31 C32 H32C 109.5
H32A C32 H32C 109.5
H32B C32 H32C 109.5
O2 C10 H10A 109.5
O2 C10 H10B 109.5
H10A C10 H10B 109.5
O2 C10 H10C 109.5
H10A C10 H10C 109.5
H10B C10 H10C 109.5
C46 C45 N10 114.8(4)
C46 C45 H45A 108.6
N10 C45 H45A 108.6
C46 C45 H45B 108.6
N10 C45 H45B 108.6
H45A C45 H45B 107.5
C35 C36 H36A 109.5
C35 C36 H36B 109.5
H36A C36 H36B 109.5
C35 C36 H36C 109.5
H36A C36 H36C 109.5
H36B C36 H36C 109.5
N7 C25 C26 175.0(4)
C58 C57 N10 116.4(3)
C58 C57 H57A 108.2
N10 C57 H57A 108.2
C58 C57 H57B 108.2
N10 C57 H57B 108.2
H57A C57 H57B 107.3
C63 C64 H64A 109.5
C63 C64 H64B 109.5
H64A C64 H64B 109.5
C63 C64 H64C 109.5
H64A C64 H64C 109.5
H64B C64 H64C 109.5
C82 C83 C84 112.3(3)
C82 C83 H83A 109.1
C84 C83 H83A 109.1
C82 C83 H83B 109.1
C84 C83 H83B 109.1
H83A C83 H83B 107.9
N4 C11 C12 179.3(4)
O6 C24 H24A 109.5
O6 C24 H24B 109.5
H24A C24 H24B 109.5
O6 C24 H24C 109.5
H24A C24 H24C 109.5
H24B C24 H24C 109.5
N10 C49 C50 115.2(3)
N10 C49 H49A 108.5
C50 C49 H49A 108.5
N10 C49 H49B 108.5
C50 C49 H49B 108.5
H49A C49 H49B 107.5
C57 C58 C59 110.6(4)
C57 C58 H58A 109.5
C59 C58 H58A 109.5
C57 C58 H58B 109.5
C59 C58 H58B 109.5
H58A C58 H58B 108.1
C25 C26 C17 120.9(4)
C25 C26 C27 114.3(4)
C17 C26 C27 124.5(4)
C52 C51 C50 112.7(4)
C52 C51 H51A 109.1
C50 C51 H51A 109.1
C52 C51 H51B 109.1
C50 C51 H51B 109.1
H51A C51 H51B 107.8
C56 C55 C54 112.9(5)
C56 C55 H55A 109
C54 C55 H55A 109
C56 C55 H55B 109
C54 C55 H55B 109
H55A C55 H55B 107.8
C37 C38 C39 110.5(3)
C37 C38 H38A 109.5
C39 C38 H38A 109.5
C37 C38 H38B 109.5
C39 C38 H38B 109.5
H38A C38 H38B 108.1
C18 C19 C15 122.3(7)
C18 C19 C20 116.0(5)
C15 C19 C20 121.7(5)
O7 C27 O8 125.1(4)
O7 C27 C26 123.2(5)
O8 C27 C26 111.6(4)
C87 C88 H88A 109.5
C87 C88 H88B 109.5
H88A C88 H88B 109.5
C87 C88 H88C 109.5
H88A C88 H88C 109.5
H88B C88 H88C 109.5
O8 C28 H28A 109.5
O8 C28 H28B 109.5
H28A C28 H28B 109.5
O8 C28 H28C 109.5
H28A C28 H28C 109.5
H28B C28 H28C 109.5
C60B C59 C58 111.0(7)
C58 C59 C60A 113.9(4)
C58 C59 H59A 108.8
C60A C59 H59A 108.8
C58 C59 H59B 108.8
C60A C59 H59B 108.8
H59A C59 H59B 107.7
C60B C59 H59C 109.4
C58 C59 H59C 109.4
C60B C59 H59D 109.4
C58 C59 H59D 109.4
H59C C59 H59D 108
C40 C39 C38 114.4(4)
C40 C39 H39A 108.7
C38 C39 H39A 108.7
C40 C39 H39B 108.7
C38 C39 H39B 108.7
H39A C39 H39B 107.6
C83 C84 H84A 109.5
C83 C84 H84B 109.5
H84A C84 H84B 109.5
C83 C84 H84C 109.5
H84A C84 H84C 109.5
H84B C84 H84C 109.5
C51 C50 C49 110.4(3)
C51 C50 H50A 109.6
C49 C50 H50A 109.6
C51 C50 H50B 109.6
C49 C50 H50B 109.6
H50A C50 H50B 108.1
N6 C20 C19 179.6(8)
C51 C52 H52A 109.5
C51 C52 H52B 109.5
H52A C52 H52B 109.5
C51 C52 H52C 109.5
H52A C52 H52C 109.5
H52B C52 H52C 109.5
C45 C46 C47 109.5(5)
C45 C46 H46A 109.8
C47 C46 H46A 109.8
C45 C46 H46B 109.8
C47 C46 H46B 109.8
H46A C46 H46B 108.2
C55 C56 H56A 109.5
C55 C56 H56B 109.5
H56A C56 H56B 109.5
C55 C56 H56C 109.5
H56A C56 H56C 109.5
H56B C56 H56C 109.5
N5 C18 C19 177.6(8)
C46 C47 C48 109.9(6)
C46 C47 H47A 109.7
C48 C47 H47A 109.7
C46 C47 H47B 109.7
C48 C47 H47B 109.7
H47A C47 H47B 108.2
C39 C40 H40A 109.5
C39 C40 H40B 109.5
H40A C40 H40B 109.5
C39 C40 H40C 109.5
H40A C40 H40C 109.5
H40B C40 H40C 109.5
C47 C48 H48A 109.5
C47 C48 H48B 109.5
H48A C48 H48B 109.5
C47 C48 H48C 109.5
H48A C48 H48C 109.5
H48B C48 H48C 109.5
C59 C60A H60A 109.5
C59 C60A H60B 109.5
H60A C60A H60B 109.5
C59 C60A H60C 109.5
H60A C60A H60C 109.5
H60B C60A H60C 109.5
C59 C60B H60D 109.5
C59 C60B H60E 109.5
H60D C60B H60E 109.5
C59 C60B H60F 109.5
H60D C60B H60F 109.5
H60E C60B H60F 109.5

loop_
_geom_bond_atom_site_label_1
_geom_bond_atom_site_label_2
_geom_bond_distance
O1 C9 1.217(4)
O3 C13 1.235(4)
O4 C13 1.377(4)
O4 C14 1.430(4)
N11 C65 1.515(4)
N11 C69 1.526(3)
N11 C61 1.527(4)
N11 C73 1.529(4)
O5 C23 1.194(4)
O2 C9 1.370(4)
O2 C10 1.425(4)
N12 C89 1.516(4)
N12 C77 1.516(4)
N12 C81 1.523(4)
N12 C85 1.528(4)
O6 C23 1.428(5)
O6 C24 1.448(5)
N9 C29 1.513(4)
N9 C37 1.521(4)
N9 C33 1.524(4)
N9 C41 1.529(4)
O8 C28 1.441(5)
O8 C27 1.453(7)
O7 C27 1.238(6)
C77 C78 1.516(5)
C77 H77A 0.99
C77 H77B 0.99
N7 C25 1.284(6)
N3 C7 1.165(4)
C65 C66 1.523(4)
C65 H65A 0.99
C65 H65B 0.99
C73 C74 1.518(5)
C73 H73A 0.99
C73 H73B 0.99
C3 C2 1.383(5)
C3 C1 1.388(5)
C3 C12 1.400(5)
C78 C79 1.529(5)
C78 H78A 0.99
C78 H78B 0.99
N10 C49 1.516(5)
N10 C53 1.517(5)
N10 C57 1.523(5)
N10 C45 1.523(5)
C74 C75 1.526(4)
C74 H74A 0.99
C74 H74B 0.99
C85 C86 1.508(5)
C85 H85A 0.99
C85 H85B 0.99
C79 C80 1.502(5)
C79 H79A 0.99
C79 H79B 0.99
C66 C67 1.524(5)
C66 H66A 0.99
C66 H66B 0.99
C1 C2 1.383(4)
C1 C5 1.399(5)
C17 C15 1.359(5)
C17 C16 1.360(5)
C17 C26 1.403(6)
C16 C15 1.393(5)
C16 C22 1.408(5)
C70 C69 1.518(4)
C70 C71 1.524(4)
C70 H70A 0.99
C70 H70B 0.99
C71 C72 1.524(4)
C71 H71A 0.99
C71 H71B 0.99
N1 C4 1.158(5)
C69 H69A 0.99
C69 H69B 0.99
C2 C8 1.420(4)
C67 C68 1.519(5)
C67 H67A 0.99
C67 H67B 0.99
C75 C76 1.511(5)
C75 H75A 0.99
C75 H75B 0.99
C34 C33 1.526(5)
C34 C35 1.529(5)
C34 H34A 0.99
C34 H34B 0.99
C5 C4 1.407(5)
C5 C6 1.417(5)
C42 C41 1.509(5)
C42 C43 1.518(5)
C42 H42A 0.99
C42 H42B 0.99
C61 C62 1.521(4)
C61 H61A 0.99
C61 H61B 0.99
N2 C6 1.167(5)
C41 H41A 0.99
C41 H41B 0.99
C7 C8 1.404(5)
C8 C9 1.423(5)
C91 C90 1.525(5)
C91 C92 1.531(5)
C91 H91A 0.99
C91 H91B 0.99
C81 C82 1.518(5)
C81 H81A 0.99
C81 H81B 0.99
C33 H33A 0.99
C33 H33B 0.99
C22 C21 1.393(6)
C22 C23 1.455(6)
C89 C90 1.517(4)
C89 H89A 0.99
C89 H89B 0.99
C86 C87 1.527(5)
C86 H86A 0.99
C86 H86B 0.99
C90 H90A 0.99
C90 H90B 0.99
C29 C30 1.515(5)
C29 H29A 0.99
C29 H29B 0.99
C62 C63 1.541(4)
C62 H62A 0.99
C62 H62B 0.99
C43 C44 1.519(5)
C43 H43A 0.99
C43 H43B 0.99
C15 C19 1.428(6)
C82 C83 1.513(5)
C82 H82A 0.99
C82 H82B 0.99
C13 C12 1.439(5)
C35 C36 1.510(5)
C35 H35A 0.99
C35 H35B 0.99
C31 C30 1.517(5)
C31 C32 1.517(5)
C31 H31A 0.99
C31 H31B 0.99
C30 H30A 0.99
C30 H30B 0.99
C12 C11 1.406(5)
C53 C54 1.496(6)
C53 H53A 0.99
C53 H53B 0.99
C44 H44A 0.98
C44 H44B 0.98
C44 H44C 0.98
N5 C18 1.187(7)
N4 C11 1.164(5)
C72 H72A 0.98
C72 H72B 0.98
C72 H72C 0.98
C92 H92A 0.98
C92 H92B 0.98
C92 H92C 0.98
C63 C64 1.525(5)
C63 H63A 0.99
C63 H63B 0.99
C21 N8 1.143(6)
C68 H68A 0.98
C68 H68B 0.98
C68 H68C 0.98
C54 C55 1.507(7)
C54 H54A 0.99
C54 H54B 0.99
C80 H80A 0.98
C80 H80B 0.98
C80 H80C 0.98
C37 C38 1.514(5)
C37 H37A 0.99
C37 H37B 0.99
C14 H14A 0.98
C14 H14B 0.98
C14 H14C 0.98
C76 H76A 0.98
C76 H76B 0.98
C76 H76C 0.98
C87 C88 1.485(6)
C87 H87A 0.99
C87 H87B 0.99
C32 H32A 0.98
C32 H32B 0.98
C32 H32C 0.98
C10 H10A 0.98
C10 H10B 0.98
C10 H10C 0.98
C45 C46 1.501(8)
C45 H45A 0.99
C45 H45B 0.99
C36 H36A 0.98
C36 H36B 0.98
C36 H36C 0.98
C25 C26 1.338(7)
C57 C58 1.505(6)
C57 H57A 0.99
C57 H57B 0.99
C64 H64A 0.98
C64 H64B 0.98
C64 H64C 0.98
C83 C84 1.515(5)
C83 H83A 0.99
C83 H83B 0.99
C24 H24A 0.98
C24 H24B 0.98
C24 H24C 0.98
C49 C50 1.530(5)
C49 H49A 0.99
C49 H49B 0.99
C58 C59 1.537(7)
C58 H58A 0.99
C58 H58B 0.99
C26 C27 1.461(6)
C51 C52 1.494(8)
C51 C50 1.524(6)
C51 H51A 0.99
C51 H51B 0.99
C55 C56 1.494(8)
C55 H55A 0.99
C55 H55B 0.99
C38 C39 1.523(6)
C38 H38A 0.99
C38 H38B 0.99
C19 C18 1.402(9)
C19 C20 1.443(11)
C88 H88A 0.98
C88 H88B 0.98
C88 H88C 0.98
C28 H28A 0.98
C28 H28B 0.98
C28 H28C 0.98
C59 C60B 1.381(19)
C59 C60A 1.556(9)
C59 H59A 0.99
C59 H59B 0.99
C59 H59C 0.99
C59 H59D 0.99
C39 C40 1.478(6)
C39 H39A 0.99
C39 H39B 0.99
C84 H84A 0.98
C84 H84B 0.98
C84 H84C 0.98
C50 H50A 0.99
C50 H50B 0.99
C20 N6 1.139(11)
C52 H52A 0.98
C52 H52B 0.98
C52 H52C 0.98
C46 C47 1.522(8)
C46 H46A 0.99
C46 H46B 0.99
C56 H56A 0.98
C56 H56B 0.98
C56 H56C 0.98
C47 C48 1.531(11)
C47 H47A 0.99
C47 H47B 0.99
C40 H40A 0.98
C40 H40B 0.98
C40 H40C 0.98
C48 H48A 0.98
C48 H48B 0.98
C48 H48C 0.98
C60A H60A 0.98
C60A H60B 0.98
C60A H60C 0.98
C60B H60D 0.98
C60B H60E 0.98
C60B H60F 0.98

loop_
_geom_torsion_atom_site_label_1
_geom_torsion_atom_site_label_2
_geom_torsion_atom_site_label_3
_geom_torsion_atom_site_label_4
_geom_torsion
C89 N12 C77 C78 64.5(3)
C81 N12 C77 C78 -54.4(3)
C85 N12 C77 C78 -174.8(3)
C69 N11 C65 C66 54.8(3)
C61 N11 C65 C66 -62.6(3)
C73 N11 C65 C66 176.1(2)
C65 N11 C73 C74 -174.9(2)
C69 N11 C73 C74 -52.8(3)
C61 N11 C73 C74 63.5(3)
N12 C77 C78 C79 -169.3(3)
N11 C73 C74 C75 -178.9(2)
C89 N12 C85 C86 -56.0(4)
C77 N12 C85 C86 -177.0(3)
C81 N12 C85 C86 62.1(3)
C77 C78 C79 C80 -165.9(3)
N11 C65 C66 C67 179.9(2)
C12 C3 C1 C2 -179.4(6)
C2 C3 C1 C5 -179.1(6)
C12 C3 C1 C5 1.6(10)
C26 C17 C16 C15 -179.6(8)
C15 C17 C16 C22 179.2(6)
C26 C17 C16 C22 -0.4(11)
C69 C70 C71 C72 -175.3(3)
C71 C70 C69 N11 177.4(2)
C65 N11 C69 C70 60.8(3)
C61 N11 C69 C70 -177.7(2)
C73 N11 C69 C70 -57.4(3)
C5 C1 C2 C3 179.0(6)
C3 C1 C2 C8 -177.5(6)
C5 C1 C2 C8 1.5(10)
C12 C3 C2 C1 179.4(6)
C1 C3 C2 C8 177.1(7)
C12 C3 C2 C8 -3.5(10)
C65 C66 C67 C68 175.6(3)
C73 C74 C75 C76 176.5(3)
C2 C1 C5 C4 3.3(8)
C3 C1 C5 C4 -178.3(5)
C2 C1 C5 C6 -175.7(5)
C3 C1 C5 C6 2.7(7)
C65 N11 C61 C62 -58.6(3)
C69 N11 C61 C62 179.6(3)
C73 N11 C61 C62 59.5(3)
C43 C42 C41 N9 -173.5(3)
C29 N9 C41 C42 -60.1(4)
C37 N9 C41 C42 58.5(4)
C33 N9 C41 C42 179.1(3)
C1 C2 C8 C7 162.8(4)
C3 C2 C8 C7 -12.5(8)
C1 C2 C8 C9 -18.5(7)
C3 C2 C8 C9 166.1(5)
C89 N12 C81 C82 -177.0(3)
C77 N12 C81 C82 -55.3(3)
C85 N12 C81 C82 62.2(3)
C10 O2 C9 O1 3.7(5)
C10 O2 C9 C8 -174.4(3)
C7 C8 C9 O1 -4.1(5)
C2 C8 C9 O1 177.2(3)
C7 C8 C9 O2 173.9(3)
C2 C8 C9 O2 -4.8(4)
C29 N9 C33 C34 53.8(4)
C37 N9 C33 C34 -64.3(4)
C41 N9 C33 C34 175.1(3)
C35 C34 C33 N9 167.0(3)
C17 C16 C22 C21 -177.6(5)
C15 C16 C22 C21 1.1(8)
C17 C16 C22 C23 1.0(8)
C15 C16 C22 C23 179.7(5)
C77 N12 C89 C90 60.9(3)
C81 N12 C89 C90 -177.3(3)
C85 N12 C89 C90 -56.8(3)
N12 C85 C86 C87 173.3(3)
N12 C89 C90 C91 179.8(3)
C92 C91 C90 C89 172.9(3)
C37 N9 C29 C30 178.2(3)
C33 N9 C29 C30 57.1(3)
C41 N9 C29 C30 -60.4(3)
N11 C61 C62 C63 -179.7(3)
C41 C42 C43 C44 -178.2(3)
C26 C17 C15 C16 179.7(6)
C16 C17 C15 C19 179.8(8)
C26 C17 C15 C19 -0.5(12)
C22 C16 C15 C17 -179.3(6)
C17 C16 C15 C19 -179.8(6)
C22 C16 C15 C19 0.9(10)
N12 C81 C82 C83 -176.7(3)
C14 O4 C13 O3 -0.8(5)
C14 O4 C13 C12 177.9(3)
C33 C34 C35 C36 -73.8(4)
C24 O6 C23 O5 1.2(5)
C24 O6 C23 C22 -177.7(3)
C21 C22 C23 O5 4.0(5)
C16 C22 C23 O5 -174.6(3)
C21 C22 C23 O6 -177.3(3)
C16 C22 C23 O6 4.1(4)
N9 C29 C30 C31 177.4(3)
C32 C31 C30 C29 177.7(3)
C2 C3 C12 C11 176.7(5)
C1 C3 C12 C11 -4.4(8)
C2 C3 C12 C13 -5.5(7)
C1 C3 C12 C13 173.4(5)
O3 C13 C12 C3 175.7(3)
O4 C13 C12 C3 -3.0(4)
O3 C13 C12 C11 -6.5(5)
O4 C13 C12 C11 174.8(3)
C49 N10 C53 C54 -57.4(4)
C57 N10 C53 C54 60.8(4)
C45 N10 C53 C54 -178.5(3)
C61 C62 C63 C64 -176.9(3)
N10 C53 C54 C55 -176.3(3)
C29 N9 C37 C38 176.9(3)
C33 N9 C37 C38 -62.1(4)
C41 N9 C37 C38 55.0(4)
C85 C86 C87 C88 -179.2(4)
C49 N10 C45 C46 47.5(5)
C53 N10 C45 C46 168.7(4)
C57 N10 C45 C46 -70.4(5)
C49 N10 C57 C58 172.1(3)
C53 N10 C57 C58 51.0(4)
C45 N10 C57 C58 -67.1(4)
C81 C82 C83 C84 -174.2(4)
C53 N10 C49 C50 -62.0(4)
C57 N10 C49 C50 176.9(4)
C45 N10 C49 C50 56.3(5)
N10 C57 C58 C59 165.2(3)
C15 C17 C26 C25 -176.0(5)
C16 C17 C26 C25 3.4(9)
C15 C17 C26 C27 -2.3(8)
C16 C17 C26 C27 177.2(6)
C53 C54 C55 C56 -179.8(4)
N9 C37 C38 C39 174.5(4)
C17 C15 C19 C18 -1.1(11)
C16 C15 C19 C18 178.5(5)
C17 C15 C19 C20 179.5(7)
C16 C15 C19 C20 -0.9(8)
C28 O8 C27 O7 9.8(6)
C28 O8 C27 C26 -171.5(4)
C25 C26 C27 O7 -11.7(6)
C17 C26 C27 O7 174.2(4)
C25 C26 C27 O8 169.6(3)
C17 C26 C27 O8 -4.5(5)
C57 C58 C59 C60B 64.5(10)
C57 C58 C59 C60A -68.6(6)
C37 C38 C39 C40 179.6(4)
C52 C51 C50 C49 -76.0(5)
N10 C49 C50 C51 177.3(4)
N10 C45 C46 C47 180.0(5)
C45 C46 C47 C48 160.5(6)
